data_7019673
loop_
_publ_author_name
'Zheng, Yun-Yun'
'Wen, Ru'
'Kong, Xiang-Jian'
'Long, La-Sheng'
'Huang, Rong-Bin'
'Zheng, Lan-Sun'

_publ_section_title
;
 Assembly of an undeca-nuclear nickel substituted POM through
 polycarboxylate ligand.
;
_journal_issue 33
_journal_name_full 'Dalton transactions (Cambridge, England : 2003)'
_journal_page_first 9871
_journal_page_last 9875
_journal_paper_doi 10.1039/c2dt12507b
_journal_volume 41
_journal_year 2012
_chemical_formula_sum 'C18 H70 Cl2 N9 Ni6 O60 P W9'
_chemical_formula_weight 3481.61
_chemical_name_systematic
;
?
;
_space_group_IT_number 36
_symmetry_cell_setting orthorhombic
_symmetry_space_group_name_Hall 'C 2c -2'
_symmetry_space_group_name_H-M 'C m c 21'
_atom_sites_solution_hydrogens geom
_atom_sites_solution_primary direct
_atom_sites_solution_secondary difmap
_audit_creation_method SHELXL-97
_cell_angle_alpha 90.00
_cell_angle_beta 90.00
_cell_angle_gamma 90.00
_cell_formula_units_Z 4
_cell_length_a 19.6980(5)
_cell_length_b 19.0319(5)
_cell_length_c 20.2888(5)
_cell_measurement_temperature 173(2)
_cell_measurement_theta_max 26.00
_cell_measurement_theta_min 2.93
_cell_volume 7606.1(3)
_computing_cell_refinement 'CrysAlis CCD, Oxford Diffraction Ltd.'
_computing_data_collection 'CrysAlis CCD, Oxford Diffraction Ltd.'
_computing_data_reduction 'CrysAlis CCD, Oxford Diffraction Ltd.'
_computing_structure_refinement 'SHELXL-97 (Sheldrick, 1997)'
_computing_structure_solution 'SHELXS-97 (Sheldrick, 1990)'
_diffrn_ambient_temperature 173(2)
_diffrn_measured_fraction_theta_full 0.981
_diffrn_measured_fraction_theta_max 0.981
_diffrn_measurement_device_type 'Oxford Gemini S Ultra'
_diffrn_measurement_method '\w scan'
_diffrn_radiation_monochromator graphite
_diffrn_radiation_source 'fine-focus sealed tube'
_diffrn_radiation_type MoK\a
_diffrn_radiation_wavelength 0.71073
_diffrn_reflns_av_R_equivalents 0.0513
_diffrn_reflns_av_sigmaI/netI 0.0852
_diffrn_reflns_limit_h_max 20
_diffrn_reflns_limit_h_min -24
_diffrn_reflns_limit_k_max 22
_diffrn_reflns_limit_k_min -23
_diffrn_reflns_limit_l_max 24
_diffrn_reflns_limit_l_min -24
_diffrn_reflns_number 11201
_diffrn_reflns_theta_full 26.00
_diffrn_reflns_theta_max 26.00
_diffrn_reflns_theta_min 2.93
_exptl_absorpt_coefficient_mu 15.196
_exptl_absorpt_correction_T_max 0.186
_exptl_absorpt_correction_T_min 0.161
_exptl_absorpt_correction_type multi-scan
_exptl_absorpt_process_details SADABS
_exptl_crystal_colour green
_exptl_crystal_density_diffrn 3.040
_exptl_crystal_density_method 'not measured'
_exptl_crystal_description tetrahedron
_exptl_crystal_F_000 6416
_exptl_crystal_size_max 0.12
_exptl_crystal_size_mid 0.12
_exptl_crystal_size_min 0.12
_platon_squeeze_details
;
;
_refine_diff_density_max 3.143
_refine_diff_density_min -1.480
_refine_diff_density_rms 0.294
_refine_ls_abs_structure_details 'Flack H D (1983), Acta Cryst. A39, 876-881'
_refine_ls_abs_structure_Flack 0.303(11)
_refine_ls_extinction_method none
_refine_ls_goodness_of_fit_ref 1.001
_refine_ls_hydrogen_treatment constr
_refine_ls_matrix_type full
_refine_ls_number_parameters 467
_refine_ls_number_reflns 6370
_refine_ls_number_restraints 229
_refine_ls_restrained_S_all 0.989
_refine_ls_R_factor_all 0.0516
_refine_ls_R_factor_gt 0.0456
_refine_ls_shift/su_max 0.040
_refine_ls_shift/su_mean 0.002
_refine_ls_structure_factor_coef Fsqd
_refine_ls_weighting_details 'calc w=1/[\s^2^(Fo^2^)+(0.0314P)^2^+0.0000P] where P=(Fo^2^+2Fc^2^)/3'
_refine_ls_weighting_scheme calc
_refine_ls_wR_factor_gt 0.0912
_refine_ls_wR_factor_ref 0.0943
_reflns_number_gt 5712
_reflns_number_total 6370
_reflns_threshold_expression >2sigma(I)
_cod_data_source_file c2dt12507b.txt
_cod_data_source_block compound_3
_cod_depositor_comments
;
The following automatic conversions were performed:

'_symmetry_cell_setting' value 'Orthorhombic' changed to
'orthorhombic' according to
/home/saulius/struct/CIF-dictionaries/cif_core.dic dictionary named
'cif_core.dic' version 2.4.1 from 2010-06-29.

Automatic conversion script
Id: cif_fix_values 1891 2012-01-12 08:04:46Z andrius 
;
_cod_original_sg_symbol_H-M Cmc2(1)
_cod_database_code 7019673

loop_
_symmetry_equiv_pos_as_xyz
'x, y, z'
'-x, -y, z+1/2'
'x, -y, z+1/2'
'-x, y, z'
'x+1/2, y+1/2, z'
'-x+1/2, -y+1/2, z+1/2'
'x+1/2, -y+1/2, z+1/2'
'-x+1/2, y+1/2, z'

loop_
_atom_site_label
_atom_site_type_symbol
_atom_site_fract_x
_atom_site_fract_y
_atom_site_fract_z
_atom_site_U_iso_or_equiv
_atom_site_adp_type
_atom_site_occupancy
_atom_site_symmetry_multiplicity
_atom_site_calc_flag
_atom_site_refinement_flags
W1 W 0.40680(2) 0.71332(2) -0.51614(2) 0.01491(11) Uani 1 1 d .
W3 W 0.41326(2) 0.55285(2) -0.25338(2) 0.01347(10) Uani 1 1 d .
W4 W 0.40583(2) 0.53145(2) -0.50144(2) 0.01522(11) Uani 1 1 d .
W5 W 0.5000 0.44765(3) -0.36456(3) 0.01364(15) Uani 1 2 d S
W2 W 0.32069(2) 0.63665(3) -0.38914(3) 0.01686(11) Uani 1 1 d .
Ni4 Ni 0.5000 0.71695(11) -0.23870(10) 0.0173(5) Uani 1 2 d S
Ni2 Ni 0.41995(7) 0.78904(8) -0.35592(7) 0.0175(4) Uani 1 1 d .
Ni3 Ni 0.5000 0.86291(12) -0.46561(11) 0.0217(6) Uani 1 2 d S
Ni1 Ni 0.34426(8) 0.72510(8) -0.23727(8) 0.0221(4) Uani 1 1 d .
O24 O 0.5000 0.5304(6) -0.5284(6) 0.025(2) Uani 1 2 d SU
O13 O 0.5000 0.7039(6) -0.5443(5) 0.019(2) Uani 1 2 d SU
O25 O 0.4350(4) 0.4726(4) -0.4288(4) 0.023(2) Uani 1 1 d .
O26 O 0.3731(4) 0.4710(4) -0.5540(3) 0.0162(17) Uani 1 1 d U
O15 O 0.4362(4) 0.6323(4) -0.4285(4) 0.0152(17) Uani 1 1 d U
O17 O 0.2349(4) 0.6363(4) -0.3788(5) 0.028(2) Uani 1 1 d .
O11 O 0.4283(4) 0.7825(4) -0.4598(4) 0.0165(17) Uani 1 1 d U
O16 O 0.3246(4) 0.6914(4) -0.4691(4) 0.0193(18) Uani 1 1 d U
O28 O 0.5000 0.3565(6) -0.3681(6) 0.030(2) Uani 1 2 d SU
O18 O 0.3537(4) 0.5698(4) -0.3252(4) 0.0193(18) Uani 1 1 d U
O14 O 0.3774(4) 0.7574(4) -0.5836(4) 0.0185(17) Uani 1 1 d U
O19 O 0.3307(4) 0.5562(5) -0.4518(4) 0.0226(18) Uani 1 1 d U
O10 O 0.3494(4) 0.7111(4) -0.3412(4) 0.024(2) Uani 1 1 d .
O7 O 0.4237(4) 0.7842(5) -0.2575(5) 0.0288(19) Uani 1 1 d U
H7A H 0.4252 0.8295 -0.2345 0.035 Uiso 1 1 d R
O8 O 0.5000 0.8488(7) -0.3692(7) 0.038(3) Uani 1 2 d SU
H8A H 0.5000 0.8922 -0.3431 0.046 Uiso 1 2 d SR
O20 O 0.5000 0.5769(5) -0.3355(5) 0.010(2) Uani 1 2 d SU
O12 O 0.5000 0.7103(6) -0.3472(5) 0.018(2) Uani 1 2 d SU
O27 O 0.3936(4) 0.6132(4) -0.5523(4) 0.022(2) Uani 1 1 d .
O5 O 0.4288(5) 0.9380(5) -0.4692(5) 0.036(2) Uani 1 1 d U
O21 O 0.5665(4) 0.4630(4) -0.3013(4) 0.0177(18) Uani 1 1 d U
O3 O 0.2714(4) 0.8003(5) -0.2541(4) 0.030(2) Uani 1 1 d .
O1 O 0.3489(4) 0.7423(5) -0.1391(4) 0.031(2) Uani 1 1 d U
O2 O 0.3159(5) 0.7048(6) -0.0444(5) 0.056(3) Uani 1 1 d U
H2B H 0.2923 0.6769 -0.0209 0.067 Uiso 1 1 d R
O4 O 0.1625(6) 0.8128(6) -0.2705(7) 0.072(3) Uani 1 1 d U
H4A H 0.1206 0.7941 -0.2687 0.087 Uiso 1 1 d R
O22 O 0.3577(4) 0.5209(4) -0.1972(4) 0.020(2) Uani 1 1 d .
O9 O 0.4180(4) 0.6458(4) -0.2335(4) 0.0128(15) Uani 1 1 d U
O23 O 0.5000 0.5329(6) -0.2137(6) 0.022(2) Uani 1 2 d SU
O6 O 0.3525(8) 0.9851(9) -0.5363(8) 0.107(3) Uani 1 1 d U
H6A H 0.3388 0.9909 -0.5756 0.129 Uiso 0.50 1 d PR
C3 C 0.2013(6) 0.6998(6) -0.2263(6) 0.025(2) Uani 1 1 d U
H3F H 0.1757 0.6740 -0.2592 0.030 Uiso 1 1 d R
H3G H 0.1732 0.7037 -0.1872 0.030 Uiso 1 1 d R
C7 C 0.2876(6) 0.8481(7) -0.4059(6) 0.029(3) Uani 1 1 d U
H7F H 0.2628 0.8082 -0.3883 0.035 Uiso 1 1 d R
H7G H 0.3054 0.8345 -0.4487 0.035 Uiso 1 1 d R
C4 C 0.2137(7) 0.7765(8) -0.2529(8) 0.038(3) Uani 1 1 d U
C8 C 0.2396(7) 0.9105(8) -0.4136(7) 0.034(3) Uani 1 1 d U
H8F H 0.2043 0.8978 -0.4448 0.041 Uiso 1 1 d R
H8G H 0.2634 0.9515 -0.4303 0.041 Uiso 1 1 d R
C1 C 0.2632(7) 0.6460(8) -0.1410(7) 0.035(3) Uani 1 1 d U
H1G H 0.2193 0.6438 -0.1196 0.043 Uiso 1 1 d R
H1F H 0.2843 0.6003 -0.1363 0.043 Uiso 1 1 d R
C2 C 0.3111(7) 0.7012(7) -0.1063(7) 0.032(3) Uani 1 1 d U
C9 C 0.5000 0.6575(10) -0.0956(9) 0.026(3) Uani 1 2 d SU
H9F H 0.4605 0.6312 -0.1083 0.031 Uiso 0.50 1 d PR
C10 C 0.5000 0.6697(11) -0.0240(10) 0.039(3) Uani 1 2 d SU
H10F H 0.4536 0.6781 -0.0118 0.047 Uiso 0.50 1 d PR
H10G H 0.5124 0.6256 -0.0046 0.047 Uiso 0.50 1 d PR
C5 C 0.4367(7) 0.9160(8) -0.5817(7) 0.037(3) Uani 1 1 d U
H5F H 0.4461 0.9528 -0.6134 0.044 Uiso 1 1 calc R
H5G H 0.4044 0.8842 -0.6020 0.044 Uiso 1 1 calc R
C6 C 0.4034(7) 0.9482(8) -0.5255(8) 0.038(3) Uani 1 1 d U
N3 N 0.3450(4) 0.8656(5) -0.3637(5) 0.022(3) Uani 1 1 d .
H3C H 0.3288 0.8774 -0.3205 0.027 Uiso 1 1 d R
H3D H 0.3663 0.9067 -0.3817 0.027 Uiso 1 1 d R
N4 N 0.2058(5) 0.9271(6) -0.3528(5) 0.033(2) Uani 1 1 d U
H4C H 0.1759 0.9665 -0.3581 0.049 Uiso 1 1 d R
H4D H 0.2405 0.9386 -0.3213 0.049 Uiso 1 1 d R
H4E H 0.1804 0.8873 -0.3373 0.049 Uiso 1 1 d R
N1 N 0.2601(6) 0.6657(6) -0.2097(6) 0.039(3) Uani 1 1 d .
H1C H 0.2612 0.6248 -0.2329 0.047 Uiso 1 1 d R
N5 N 0.5000 0.7283(9) -0.1391(8) 0.039(3) Uani 1 2 d SU
H5C H 0.5395 0.7545 -0.1262 0.047 Uiso 0.50 1 d PR
N2 N 0.5000 0.8768(8) -0.5708(9) 0.035(5) Uani 1 2 d S
H2A H 0.5000 0.8349 -0.5925 0.043 Uiso 1 2 calc SR
N6 N 0.5410(12) 0.7145(13) 0.0026(14) 0.050(3) Uani 0.50 1 d PU
H6C H 0.5352 0.7140 0.0496 0.075 Uiso 0.50 1 d PR
H6D H 0.5199 0.7558 -0.0153 0.075 Uiso 0.50 1 d PR
H6E H 0.5886 0.7151 -0.0076 0.075 Uiso 0.50 1 d PR
P1 P 0.5000 0.6394(2) -0.3834(2) 0.0109(9) Uani 1 2 d S
Cl1 Cl 0.3125(2) 1.0100(2) -0.2624(3) 0.0620(13) Uani 1 1 d .
O1W O 0.2419(9) 0.4697(10) -0.1269(9) 0.125(3) Uani 1 1 d U
O2W O 0.0000 0.7673(12) -0.1990(10) 0.092(3) Uani 1 2 d SU

loop_
_atom_site_aniso_label
_atom_site_aniso_U_11
_atom_site_aniso_U_22
_atom_site_aniso_U_33
_atom_site_aniso_U_23
_atom_site_aniso_U_13
_atom_site_aniso_U_12
W1 0.01486(19) 0.0182(2) 0.0117(2) 0.0041(2) -0.0012(2) 0.00213(19)
W3 0.0158(2) 0.0151(2) 0.0096(2) 0.0010(2) 0.0012(2) -0.00187(19)
W4 0.0195(2) 0.0159(2) 0.0103(2) -0.0009(2) -0.0021(2) -0.0025(2)
W5 0.0189(3) 0.0112(3) 0.0109(3) -0.0008(3) 0.000 0.000
W2 0.01218(19) 0.0214(2) 0.0170(2) 0.0030(2) 0.0005(2) -0.0009(2)
Ni4 0.0194(10) 0.0185(11) 0.0140(10) -0.0010(10) 0.000 0.000
Ni2 0.0174(7) 0.0203(8) 0.0148(7) -0.0001(7) 0.0014(6) 0.0027(6)
Ni3 0.0251(11) 0.0213(12) 0.0186(11) 0.0032(11) 0.000 0.000
Ni1 0.0215(7) 0.0242(8) 0.0207(8) -0.0001(8) 0.0042(7) 0.0026(7)
O24 0.026(4) 0.027(4) 0.022(4) 0.002(3) 0.000 0.000
O13 0.025(4) 0.020(4) 0.013(3) -0.002(3) 0.000 0.000
O25 0.027(4) 0.022(4) 0.019(4) -0.001(4) -0.009(4) -0.010(4)
O26 0.020(3) 0.018(3) 0.010(3) 0.002(3) -0.004(2) -0.005(3)
O15 0.014(3) 0.018(3) 0.014(3) 0.005(3) 0.002(2) -0.002(2)
O17 0.032(4) 0.026(4) 0.026(4) 0.014(4) 0.006(4) 0.007(4)
O11 0.016(3) 0.022(3) 0.011(3) 0.006(3) -0.003(2) 0.000(3)
O16 0.023(3) 0.018(3) 0.018(3) -0.006(3) 0.003(3) 0.001(3)
O28 0.030(4) 0.031(4) 0.030(4) 0.006(3) 0.000 0.000
O18 0.022(3) 0.015(3) 0.021(3) 0.000(3) -0.004(3) -0.006(2)
O14 0.017(3) 0.021(3) 0.017(3) 0.000(3) -0.001(3) 0.001(3)
O19 0.025(3) 0.026(3) 0.017(3) 0.007(3) 0.002(3) -0.007(3)
O10 0.030(4) 0.030(5) 0.012(4) -0.002(4) -0.001(4) 0.010(4)
O7 0.025(3) 0.035(3) 0.027(3) 0.007(3) 0.004(3) 0.005(3)
O8 0.032(4) 0.043(4) 0.039(4) 0.005(3) 0.000 0.000
O20 0.010(3) 0.012(3) 0.009(3) 0.000(3) 0.000 0.000
O12 0.015(3) 0.019(4) 0.021(4) -0.001(3) 0.000 0.000
O27 0.028(4) 0.018(4) 0.020(4) -0.006(4) 0.011(4) -0.004(4)
O5 0.039(3) 0.037(3) 0.034(3) 0.000(3) 0.001(3) -0.002(3)
O21 0.014(3) 0.018(3) 0.021(3) -0.004(3) 0.009(3) 0.003(3)
O3 0.019(4) 0.043(5) 0.029(5) 0.000(5) 0.008(4) -0.011(4)
O1 0.031(3) 0.035(3) 0.028(3) 0.001(3) 0.003(3) 0.003(3)
O2 0.065(4) 0.055(4) 0.047(4) 0.003(3) -0.001(3) -0.005(3)
O4 0.065(4) 0.070(4) 0.081(4) 0.013(3) -0.001(3) -0.004(3)
O22 0.024(4) 0.017(4) 0.020(4) -0.008(4) 0.009(4) -0.002(4)
O9 0.015(2) 0.013(2) 0.010(2) -0.003(2) 0.004(2) 0.000(2)
O23 0.026(4) 0.023(4) 0.018(4) 0.001(3) 0.000 0.000
O6 0.107(4) 0.109(5) 0.106(5) 0.001(3) -0.003(3) 0.003(3)
C3 0.023(4) 0.026(4) 0.025(4) 0.002(3) 0.002(3) -0.003(3)
C7 0.028(4) 0.029(4) 0.029(4) -0.001(3) 0.003(3) 0.003(3)
C4 0.038(4) 0.037(4) 0.041(4) 0.003(3) -0.002(3) 0.007(3)
C8 0.036(4) 0.030(4) 0.036(4) 0.002(3) 0.004(3) 0.004(3)
C1 0.037(4) 0.039(4) 0.031(4) -0.001(3) 0.006(3) 0.008(3)
C2 0.037(4) 0.030(4) 0.029(4) 0.003(3) 0.003(3) 0.004(3)
C9 0.026(4) 0.025(4) 0.027(4) -0.003(3) 0.000 0.000
C10 0.041(4) 0.037(4) 0.038(5) 0.001(3) 0.000 0.000
C5 0.039(4) 0.037(4) 0.035(4) 0.004(3) -0.004(3) 0.001(3)
C6 0.040(4) 0.035(4) 0.039(4) 0.007(3) -0.003(3) 0.005(3)
N3 0.016(4) 0.014(5) 0.037(6) 0.005(5) -0.009(5) -0.004(4)
N4 0.034(4) 0.033(4) 0.031(4) 0.004(3) -0.002(3) 0.002(3)
N1 0.052(7) 0.032(6) 0.034(7) 0.013(6) 0.016(6) 0.029(6)
N5 0.042(4) 0.042(4) 0.034(4) 0.001(3) 0.000 0.000
N2 0.029(8) 0.025(9) 0.052(11) 0.012(9) 0.000 0.000
N6 0.050(5) 0.052(5) 0.048(5) 0.000(4) -0.001(4) 0.000(3)
P1 0.0085(15) 0.0112(18) 0.0128(18) -0.0022(19) 0.000 0.000
Cl1 0.059(2) 0.060(3) 0.067(3) -0.010(3) 0.001(3) 0.013(2)
O1W 0.126(4) 0.124(5) 0.125(5) 0.002(4) 0.001(3) -0.001(3)
O2W 0.092(5) 0.091(5) 0.093(5) -0.002(4) 0.000 0.000

loop_
_atom_type_symbol
_atom_type_description
_atom_type_scat_dispersion_real
_atom_type_scat_dispersion_imag
_atom_type_scat_source
C C 0.0033 0.0016 'International Tables Vol C Tables 4.2.6.8 and 6.1.1.4'
H H 0.0000 0.0000 'International Tables Vol C Tables 4.2.6.8 and 6.1.1.4'
N N 0.0061 0.0033 'International Tables Vol C Tables 4.2.6.8 and 6.1.1.4'
O O 0.0106 0.0060 'International Tables Vol C Tables 4.2.6.8 and 6.1.1.4'
Ni Ni 0.3393 1.1124 'International Tables Vol C Tables 4.2.6.8 and 6.1.1.4'
P P 0.1023 0.0942 'International Tables Vol C Tables 4.2.6.8 and 6.1.1.4'
W W -0.8490 6.8722 'International Tables Vol C Tables 4.2.6.8 and 6.1.1.4'
Cl Cl 0.1484 0.1585 'International Tables Vol C Tables 4.2.6.8 and 6.1.1.4'

loop_
_geom_angle_atom_site_label_1
_geom_angle_atom_site_label_2
_geom_angle_atom_site_label_3
_geom_angle
_geom_angle_site_symmetry_1
_geom_angle_site_symmetry_3
O14 W1 O11 103.3(4) . .
O14 W1 O16 102.6(4) . .
O11 W1 O16 92.3(3) . .
O14 W1 O13 97.6(4) . .
O11 W1 O13 91.9(4) . .
O16 W1 O13 157.8(4) . .
O14 W1 O27 97.3(4) . .
O11 W1 O27 159.4(3) . .
O16 W1 O27 82.6(3) . .
O13 W1 O27 85.9(4) . .
O14 W1 O15 169.1(3) . .
O11 W1 O15 86.8(3) . .
O16 W1 O15 72.5(3) . .
O13 W1 O15 86.0(4) . .
O27 W1 O15 72.7(3) . .
O22 W3 O9 103.5(3) . .
O22 W3 O18 100.3(4) . .
O9 W3 O18 92.1(3) . .
O22 W3 O23 102.7(4) . .
O9 W3 O23 93.1(4) . .
O18 W3 O23 154.5(4) . .
O22 W3 O21 98.6(3) . 4_655
O9 W3 O21 158.0(3) . 4_655
O18 W3 O21 84.1(3) . 4_655
O23 W3 O21 81.9(4) . 4_655
O22 W3 O20 169.7(4) . .
O9 W3 O20 86.2(3) . .
O18 W3 O20 82.9(3) . .
O23 W3 O20 72.6(3) . .
O21 W3 O20 71.9(3) 4_655 .
O26 W4 O19 102.2(4) . .
O26 W4 O27 99.7(4) . .
O19 W4 O27 89.2(4) . .
O26 W4 O24 100.3(4) . .
O19 W4 O24 157.4(4) . .
O27 W4 O24 88.6(4) . .
O26 W4 O25 101.4(4) . .
O19 W4 O25 88.3(4) . .
O27 W4 O25 158.8(3) . .
O24 W4 O25 85.7(4) . .
O26 W4 O15 170.2(3) . .
O19 W4 O15 70.9(3) . .
O27 W4 O15 73.7(3) . .
O24 W4 O15 86.9(4) . .
O25 W4 O15 85.6(3) . .
O28 W5 O21 100.7(4) . .
O28 W5 O21 100.7(4) . 4_655
O21 W5 O21 89.7(5) . 4_655
O28 W5 O25 102.9(4) . .
O21 W5 O25 156.4(3) . .
O21 W5 O25 87.7(3) 4_655 .
O28 W5 O25 102.9(4) . 4_655
O21 W5 O25 87.7(3) . 4_655
O21 W5 O25 156.4(3) 4_655 4_655
O25 W5 O25 85.4(5) . 4_655
O28 W5 O20 168.9(5) . .
O21 W5 O20 71.7(3) . .
O21 W5 O20 71.7(3) 4_655 .
O25 W5 O20 85.2(3) . .
O25 W5 O20 85.2(3) 4_655 .
O17 W2 O10 104.3(4) . .
O17 W2 O16 98.3(4) . .
O10 W2 O16 90.9(3) . .
O17 W2 O18 104.4(4) . .
O10 W2 O18 92.8(3) . .
O16 W2 O18 155.2(3) . .
O17 W2 O19 100.0(4) . .
O10 W2 O19 155.6(3) . .
O16 W2 O19 82.8(3) . .
O18 W2 O19 83.7(3) . .
O17 W2 O15 167.5(4) . .
O10 W2 O15 84.8(3) . .
O16 W2 O15 72.7(3) . .
O18 W2 O15 83.2(3) . .
O19 W2 O15 70.7(3) . .
O7 Ni4 O7 96.8(5) 4_655 .
O7 Ni4 N5 96.9(4) 4_655 .
O7 Ni4 N5 96.9(4) . .
O7 Ni4 O9 171.9(3) 4_655 .
O7 Ni4 O9 81.1(3) . .
N5 Ni4 O9 91.1(4) . .
O7 Ni4 O9 81.1(3) 4_655 4_655
O7 Ni4 O9 171.9(3) . 4_655
N5 Ni4 O9 91.1(4) . 4_655
O9 Ni4 O9 99.9(4) . 4_655
O7 Ni4 O12 81.2(3) 4_655 .
O7 Ni4 O12 81.2(3) . .
N5 Ni4 O12 177.2(6) . .
O9 Ni4 O12 90.8(3) . .
O9 Ni4 O12 90.8(3) 4_655 .
O8 Ni2 O7 97.7(5) . .
O8 Ni2 O10 169.0(4) . .
O7 Ni2 O10 81.2(3) . .
O8 Ni2 N3 98.9(4) . .
O7 Ni2 N3 97.7(4) . .
O10 Ni2 N3 92.1(3) . .
O8 Ni2 O11 80.5(5) . .
O7 Ni2 O11 171.1(3) . .
O10 Ni2 O11 98.9(3) . .
N3 Ni2 O11 91.2(4) . .
O8 Ni2 O12 80.1(4) . .
O7 Ni2 O12 82.0(4) . .
O10 Ni2 O12 88.9(3) . .
N3 Ni2 O12 178.9(3) . .
O11 Ni2 O12 89.1(4) . .
O8 Ni3 O5 97.7(4) . 4_655
O8 Ni3 O5 97.7(4) . .
O5 Ni3 O5 88.8(6) 4_655 .
O8 Ni3 O11 81.0(4) . .
O5 Ni3 O11 177.9(4) 4_655 .
O5 Ni3 O11 92.9(3) . .
O8 Ni3 O11 81.0(4) . 4_655
O5 Ni3 O11 92.9(3) 4_655 4_655
O5 Ni3 O11 177.9(4) . 4_655
O11 Ni3 O11 85.3(4) . 4_655
O8 Ni3 N2 179.2(6) . .
O5 Ni3 N2 82.9(4) 4_655 .
O5 Ni3 N2 82.9(4) . .
O11 Ni3 N2 98.4(4) . .
O11 Ni3 N2 98.4(4) 4_655 .
O7 Ni1 O1 94.4(4) . .
O7 Ni1 O3 97.0(3) . .
O1 Ni1 O3 94.7(4) . .
O7 Ni1 N1 176.2(4) . .
O1 Ni1 N1 81.9(4) . .
O3 Ni1 N1 82.4(4) . .
O7 Ni1 O9 82.5(3) . .
O1 Ni1 O9 92.8(3) . .
O3 Ni1 O9 172.4(3) . .
N1 Ni1 O9 98.7(4) . .
O7 Ni1 O10 80.1(4) . .
O1 Ni1 O10 174.2(3) . .
O3 Ni1 O10 87.5(3) . .
N1 Ni1 O10 103.6(4) . .
O9 Ni1 O10 85.0(3) . .
W4 O24 W4 147.1(7) 4_655 .
W1 O13 W1 143.9(6) 4_655 .
W5 O25 W4 150.6(5) . .
P1 O15 W2 124.2(4) . .
P1 O15 W1 124.6(4) . .
W2 O15 W1 89.8(2) . .
P1 O15 W4 127.4(4) . .
W2 O15 W4 89.8(2) . .
W1 O15 W4 89.9(3) . .
W1 O11 Ni3 131.4(4) . .
W1 O11 Ni2 131.2(4) . .
Ni3 O11 Ni2 93.8(3) . .
W1 O16 W2 124.6(4) . .
W3 O18 W2 146.8(4) . .
W4 O19 W2 128.3(4) . .
W2 O10 Ni2 134.4(4) . .
W2 O10 Ni1 128.0(4) . .
Ni2 O10 Ni1 94.9(3) . .
Ni1 O7 Ni2 101.8(4) . .
Ni1 O7 Ni4 101.0(4) . .
Ni2 O7 Ni4 104.2(4) . .
Ni2 O8 Ni2 106.9(6) . 4_655
Ni2 O8 Ni3 102.4(5) . .
Ni2 O8 Ni3 102.4(5) 4_655 .
P1 O20 W3 125.4(3) . 4_655
P1 O20 W3 125.4(3) . .
W3 O20 W3 89.4(3) 4_655 .
P1 O20 W5 127.4(6) . .
W3 O20 W5 88.7(3) 4_655 .
W3 O20 W5 88.7(3) . .
P1 O12 Ni2 124.4(4) . 4_655
P1 O12 Ni2 124.4(4) . .
Ni2 O12 Ni2 92.5(4) 4_655 .
P1 O12 Ni4 121.8(6) . .
Ni2 O12 Ni4 92.4(4) 4_655 .
Ni2 O12 Ni4 92.4(4) . .
W4 O27 W1 123.7(4) . .
C6 O5 Ni3 114.8(9) . .
W5 O21 W3 127.5(4) . 4_655
C4 O3 Ni1 112.7(9) . .
C2 O1 Ni1 113.0(8) . .
W3 O9 Ni1 131.1(4) . .
W3 O9 Ni4 130.7(4) . .
Ni1 O9 Ni4 93.8(3) . .
W3 O23 W3 124.9(6) . 4_655
N1 C3 C4 113.1(11) . .
N3 C7 C8 111.3(11) . .
O3 C4 O4 121.9(14) . .
O3 C4 C3 119.6(12) . .
O4 C4 C3 118.4(12) . .
N4 C8 C7 111.7(11) . .
N1 C1 C2 106.5(11) . .
O2 C2 O1 116.5(13) . .
O2 C2 C1 121.6(13) . .
O1 C2 C1 121.8(12) . .
C10 C9 N5 114.2(15) . .
N6 C10 N6 77(2) 4_655 .
N6 C10 C9 121.1(18) 4_655 .
N6 C10 C9 121.1(18) . .
C6 C5 N2 118.7(14) . .
O6 C6 O5 124.4(16) . .
O6 C6 C5 117.7(15) . .
O5 C6 C5 117.9(13) . .
C7 N3 Ni2 115.8(7) . .
C3 N1 C1 113.3(11) . .
C3 N1 Ni1 110.5(9) . .
C1 N1 Ni1 111.5(9) . .
C9 N5 Ni4 117.1(11) . .
C5 N2 C5 116.2(16) 4_655 .
C5 N2 Ni3 102.2(10) 4_655 .
C5 N2 Ni3 102.2(10) . .
C10 N6 N6 51.3(12) . 4_655
O12 P1 O20 112.3(6) . .
O12 P1 O15 110.9(4) . .
O20 P1 O15 107.7(4) . .
O12 P1 O15 110.9(4) . 4_655
O20 P1 O15 107.7(4) . 4_655
O15 P1 O15 107.2(6) . 4_655

loop_
_geom_bond_atom_site_label_1
_geom_bond_atom_site_label_2
_geom_bond_distance
_geom_bond_site_symmetry_2
W1 O14 1.707(8) .
W1 O11 1.795(8) .
W1 O16 1.926(8) .
W1 O13 1.931(3) .
W1 O27 2.057(8) .
W1 O15 2.423(8) .
W3 O22 1.693(8) .
W3 O9 1.817(7) .
W3 O18 1.898(8) .
W3 O23 1.927(5) .
W3 O21 2.008(8) 4_655
W3 O20 2.430(7) .
W4 O26 1.696(8) .
W4 O19 1.851(8) .
W4 O27 1.882(8) .
W4 O24 1.934(3) .
W4 O25 1.938(8) .
W4 O15 2.496(8) .
W5 O28 1.736(12) .
W5 O21 1.857(8) .
W5 O21 1.857(8) 4_655
W5 O25 1.887(8) .
W5 O25 1.887(8) 4_655
W5 O20 2.529(10) .
W2 O17 1.703(8) .
W2 O10 1.809(8) .
W2 O16 1.929(8) .
W2 O18 1.930(8) .
W2 O19 2.000(9) .
W2 O15 2.412(7) .
Ni4 O7 2.012(8) 4_655
Ni4 O7 2.012(8) .
Ni4 N5 2.032(16) .
Ni4 O9 2.111(7) .
Ni4 O9 2.111(7) 4_655
Ni4 O12 2.205(11) .
Ni2 O8 1.962(8) .
Ni2 O7 2.000(9) .
Ni2 O10 2.055(9) .
Ni2 N3 2.081(9) .
Ni2 O11 2.117(7) .
Ni2 O12 2.183(8) .
Ni3 O8 1.975(14) .
Ni3 O5 2.004(10) 4_655
Ni3 O5 2.004(10) .
Ni3 O11 2.086(8) .
Ni3 O11 2.086(8) 4_655
Ni3 N2 2.151(18) .
Ni1 O7 1.970(8) .
Ni1 O1 2.020(8) .
Ni1 O3 2.056(9) .
Ni1 N1 2.083(12) .
Ni1 O9 2.096(7) .
Ni1 O10 2.128(8) .
O24 W4 1.934(3) 4_655
O13 W1 1.931(3) 4_655
O15 P1 1.562(8) .
O8 Ni2 1.962(8) 4_655
O20 P1 1.536(11) .
O20 W3 2.430(7) 4_655
O12 P1 1.535(12) .
O12 Ni2 2.183(8) 4_655
O5 C6 1.262(18) .
O21 W3 2.008(8) 4_655
O3 C4 1.224(15) .
O1 C2 1.269(16) .
O2 C2 1.261(16) .
O4 C4 1.273(17) .
O23 W3 1.927(5) 4_655
O6 C6 1.24(2) .
C3 N1 1.370(16) .
C3 C4 1.575(18) .
C7 N3 1.457(15) .
C7 C8 1.526(18) .
C8 N4 1.438(17) .
C1 N1 1.445(17) .
C1 C2 1.58(2) .
C9 C10 1.47(3) .
C9 N5 1.61(2) .
C10 N6 1.29(3) 4_655
C10 N6 1.29(3) .
C5 C6 1.45(2) .
C5 N2 1.470(16) .
N2 C5 1.470(16) 4_655
N6 N6 1.62(5) 4_655
P1 O15 1.562(8) 4_655

loop_
_platon_squeeze_void_nr
_platon_squeeze_void_average_x
_platon_squeeze_void_average_y
_platon_squeeze_void_average_z
_platon_squeeze_void_volume
_platon_squeeze_void_count_electrons
1 0.500 0.000 0.209 617.5 79.4
2 0.000 0.104 0.146 6.3 3.1
3 0.074 0.111 0.189 7.0 2.7
4 0.926 0.111 0.189 6.2 1.4
5 0.000 0.500 0.392 617.4 79.4
6 0.437 0.391 0.682 8.4 5.2
7 0.564 0.390 0.682 9.3 4.8
8 0.500 0.396 0.625 1.7 -1.1
9 0.438 0.609 0.182 8.4 4.4
10 0.512 0.604 0.139 4.1 0.1
11 0.574 0.611 0.189 7.0 2.7
12 0.063 0.891 0.682 9.3 4.8
13 0.936 0.890 0.682 8.4 5.2
14 0.000 0.896 0.625 1.7 -1.1
